data_1554034
loop_
_publ_author_name
'Pavan, Mysore S.'
'Jana, Ajay Kumar'
'Natarajan, S.'
'Guru Row, Tayur N.'

_publ_section_title
;
 Halogen Bonding and Chalcogen Bonding in
 4,7-Dibromo-5,6-dinitro-2,1,3-benzothiadiazole.
;
_journal_issue 34
_journal_name_full 'The journal of physical chemistry. B'
_journal_page_first 11382
_journal_page_last 11390
_journal_paper_doi 10.1021/acs.jpcb.5b03533
_journal_volume 119
_journal_year 2015
_chemical_formula_sum 'C6 Br2 N4 O4 S'
_chemical_formula_weight 383.98
_space_group_crystal_system orthorhombic
_space_group_IT_number 19
_space_group_name_Hall 'P 2ac 2ab'
_space_group_name_H-M_alt 'P 21 21 21'
_audit_creation_method SHELXL-2014/7
_cell_angle_alpha 90
_cell_angle_beta 90
_cell_angle_gamma 90
_cell_formula_units_Z 4
_cell_length_a 6.57487(8)
_cell_length_b 10.21418(12)
_cell_length_c 15.22634(17)
_cell_measurement_reflns_used 21062
_cell_measurement_temperature 100(2)
_cell_measurement_theta_max 42.5550
_cell_measurement_theta_min 3.3260
_cell_volume 1022.55(2)
_computing_cell_refinement
;
CrysAlisPro, Agilent Technologies,
Version 1.171.37.31 (release 14-01-2014 CrysAlis171 .NET)
(compiled Jan 14 2014,18:38:05)
;
_computing_data_collection
;
CrysAlisPro, Agilent Technologies,
Version 1.171.37.31 (release 14-01-2014 CrysAlis171 .NET)
(compiled Jan 14 2014,18:38:05)
;
_computing_data_reduction
;
CrysAlisPro, Agilent Technologies,
Version 1.171.37.31 (release 14-01-2014 CrysAlis171 .NET)
(compiled Jan 14 2014,18:38:05)
;
_computing_structure_refinement 'SHELXL-2014/7 (Sheldrick, 2014)'
_computing_structure_solution 'SHELXS-2014/7 (Sheldrick, 2014)'
_diffrn_ambient_environment N~2~
_diffrn_ambient_temperature 100(2)
_diffrn_detector 'CCD plate'
_diffrn_detector_area_resol_mean 8.0419
_diffrn_detector_type Eos
_diffrn_measured_fraction_theta_full 1.000
_diffrn_measured_fraction_theta_max 1.000
_diffrn_measurement_device 'four-circle diffractometer'
_diffrn_measurement_device_type 'Xcalibur, Eos, Nova'
_diffrn_radiation_monochromator mirror
_diffrn_radiation_probe x-ray
_diffrn_radiation_type 'Mo K\a'
_diffrn_radiation_wavelength 0.71073
_diffrn_reflns_av_unetI/netI 0.0629
_diffrn_reflns_Laue_measured_fraction_full 1.000
_diffrn_reflns_Laue_measured_fraction_max 1.000
_diffrn_reflns_number 114524
_diffrn_reflns_point_group_measured_fraction_full 1.000
_diffrn_reflns_point_group_measured_fraction_max 0.999
_diffrn_reflns_theta_full 25.242
_diffrn_reflns_theta_max 53.009
_diffrn_reflns_theta_min 2.401
_diffrn_source 'Mova (Mo) X-ray Source'
_exptl_absorpt_coefficient_mu 8.140
_exptl_absorpt_correction_T_max 0.788
_exptl_absorpt_correction_T_min 0.440
_exptl_absorpt_correction_type analytical
_exptl_absorpt_process_details
;
CrysAlisPro, Agilent Technologies,
Version 1.171.37.31 (release 14-01-2014 CrysAlis171 .NET)
(compiled Jan 14 2014,18:38:05)
Analytical numeric absorption correction using a multifaceted crystal
			model based on expressions derived by R.C. Clark & J.S. Reid.
(Clark, R. C. & Reid, J. S. (1995). Acta Cryst. A51, 887-897)
Empirical absorption correction using spherical harmonics,
 implemented in SCALE3 ABSPACK scaling algorithm.
;
_exptl_crystal_colour colourless
_exptl_crystal_density_diffrn 2.494
_exptl_crystal_description plate
_exptl_crystal_F_000 728
_exptl_crystal_size_max 0.151
_exptl_crystal_size_mid 0.110
_exptl_crystal_size_min 0.041
_refine_diff_density_max 1.103
_refine_diff_density_min -0.885
_refine_diff_density_rms 0.180
_refine_ls_abs_structure_details
;
 Flack x determined using 3288 quotients [(I+)-(I-)]/[(I+)+(I-)]
 (Parsons, Flack and Wagner, Acta Cryst. B69 (2013) 249-259).
;
_refine_ls_abs_structure_Flack 0.004(4)
_refine_ls_extinction_method none
_refine_ls_goodness_of_fit_ref 0.947
_refine_ls_hydrogen_treatment undef
_refine_ls_matrix_type full
_refine_ls_number_parameters 154
_refine_ls_number_reflns 12155
_refine_ls_number_restraints 0
_refine_ls_restrained_S_all 0.947
_refine_ls_R_factor_all 0.0620
_refine_ls_R_factor_gt 0.0356
_refine_ls_shift/su_max 0.001
_refine_ls_shift/su_mean 0.000
_refine_ls_structure_factor_coef Fsqd
_refine_ls_weighting_details 'w=1/[\s^2^(Fo^2^)] where P=(Fo^2^+2Fc^2^)/3'
_refine_ls_weighting_scheme calc
_refine_ls_wR_factor_gt 0.0553
_refine_ls_wR_factor_ref 0.0600
_reflns_Friedel_coverage 0.813
_reflns_Friedel_fraction_full 1.000
_reflns_Friedel_fraction_max 0.997
_reflns_number_gt 9242
_reflns_number_total 12155
_reflns_threshold_expression 'I > 2\s(I)'
_cod_data_source_file jp5b03533_si_003.cif
_cod_data_source_block shelx
_cod_database_code 1554034
_shelx_shelxl_version_number 2014/7
_shelx_space_group_comment
;
The symmetry employed for this shelxl refinement is uniquely defined
by the following loop, which should always be used as a source of
symmetry information in preference to the above space-group names.
They are only intended as comments.
;
_shelx_estimated_absorpt_t_min 0.373
_shelx_estimated_absorpt_t_max 0.734

loop_
_space_group_symop_operation_xyz
'x, y, z'
'-x+1/2, -y, z+1/2'
'-x, y+1/2, -z+1/2'
'x+1/2, -y+1/2, -z'

loop_
_atom_site_label
_atom_site_type_symbol
_atom_site_fract_x
_atom_site_fract_y
_atom_site_fract_z
_atom_site_U_iso_or_equiv
_atom_site_adp_type
_atom_site_occupancy
_atom_site_site_symmetry_order
_atom_site_calc_flag
C1 C 0.3266(2) 0.30648(15) 0.17922(10) 0.0097(2) Uani 1 1 d
C2 C 0.4036(2) 0.29558(14) 0.26260(10) 0.0096(2) Uani 1 1 d
C3 C 0.3121(2) 0.35787(15) 0.33631(10) 0.0099(2) Uani 1 1 d
C4 C 0.1420(2) 0.43499(15) 0.32880(10) 0.0101(2) Uani 1 1 d
C5 C 0.0557(2) 0.44714(14) 0.24364(10) 0.00966(19) Uani 1 1 d
C6 C 0.1465(2) 0.38265(15) 0.16961(10) 0.0095(2) Uani 1 1 d
N1 N 0.4189(2) 0.34971(13) 0.42135(10) 0.01186(18) Uani 1 1 d
N2 N 0.5805(2) 0.21126(13) 0.27990(9) 0.0112(2) Uani 1 1 d
N3 N 0.0473(2) 0.40593(14) 0.09384(8) 0.0118(2) Uani 1 1 d
N4 N -0.1101(2) 0.51822(15) 0.22299(9) 0.0123(2) Uani 1 1 d
O1 O 0.3272(3) 0.30554(17) 0.48409(9) 0.0209(3) Uani 1 1 d
O2 O 0.59416(19) 0.39139(14) 0.42123(10) 0.0170(2) Uani 1 1 d
O3 O 0.5562(2) 0.12511(13) 0.33561(9) 0.0169(2) Uani 1 1 d
O4 O 0.7365(2) 0.23034(15) 0.23833(10) 0.0163(2) Uani 1 1 d
S1 S -0.14113(7) 0.50090(4) 0.11840(3) 0.01321(7) Uani 1 1 d
Br1 Br 0.43993(2) 0.22435(2) 0.08118(2) 0.01053(3) Uani 1 1 d
Br2 Br 0.03990(2) 0.53338(2) 0.42171(2) 0.01335(3) Uani 1 1 d

loop_
_atom_site_aniso_label
_atom_site_aniso_U_11
_atom_site_aniso_U_22
_atom_site_aniso_U_33
_atom_site_aniso_U_23
_atom_site_aniso_U_13
_atom_site_aniso_U_12
C1 0.0105(5) 0.0090(5) 0.0096(5) -0.0013(4) 0.0012(4) 0.0001(4)
C2 0.0096(5) 0.0086(5) 0.0107(5) -0.0003(4) 0.0004(4) 0.0010(4)
C3 0.0097(5) 0.0108(5) 0.0091(5) -0.0003(4) 0.0000(4) -0.0001(4)
C4 0.0095(5) 0.0113(5) 0.0096(5) -0.0018(4) 0.0006(4) 0.0001(4)
C5 0.0090(5) 0.0100(5) 0.0099(5) -0.0016(4) -0.0002(4) 0.0003(4)
C6 0.0097(5) 0.0099(5) 0.0090(5) -0.0009(4) -0.0004(4) 0.0001(4)
N1 0.0135(5) 0.0119(4) 0.0101(4) 0.0001(4) -0.0017(5) -0.0001(4)
N2 0.0114(5) 0.0097(5) 0.0124(5) -0.0007(4) -0.0008(4) 0.0014(4)
N3 0.0116(5) 0.0135(5) 0.0104(5) -0.0010(4) -0.0013(4) 0.0020(4)
N4 0.0104(5) 0.0142(5) 0.0122(5) -0.0019(4) -0.0004(4) 0.0013(4)
O1 0.0215(7) 0.0296(7) 0.0118(5) 0.0055(5) 0.0018(5) -0.0022(6)
O2 0.0127(4) 0.0202(5) 0.0182(5) 0.0007(5) -0.0051(5) -0.0038(4)
O3 0.0193(6) 0.0126(5) 0.0187(5) 0.0055(4) 0.0001(5) 0.0027(5)
O4 0.0107(4) 0.0182(5) 0.0199(6) 0.0007(5) 0.0030(4) 0.0023(4)
S1 0.01213(14) 0.01668(16) 0.01082(14) -0.00070(12) -0.00148(12) 0.00411(13)
Br1 0.01185(5) 0.01005(5) 0.00971(5) -0.00172(4) 0.00242(5) 0.00105(4)
Br2 0.01216(6) 0.01732(6) 0.01057(5) -0.00490(5) 0.00211(5) 0.00149(5)

loop_
_atom_type_symbol
_atom_type_description
_atom_type_scat_dispersion_real
_atom_type_scat_dispersion_imag
_atom_type_scat_source
C C 0.0033 0.0016 'International Tables Vol C Tables 4.2.6.8 and 6.1.1.4'
N N 0.0061 0.0033 'International Tables Vol C Tables 4.2.6.8 and 6.1.1.4'
O O 0.0106 0.0060 'International Tables Vol C Tables 4.2.6.8 and 6.1.1.4'
S S 0.1246 0.1234 'International Tables Vol C Tables 4.2.6.8 and 6.1.1.4'
Br Br -0.2901 2.4595 'International Tables Vol C Tables 4.2.6.8 and 6.1.1.4'

loop_
_geom_angle_atom_site_label_1
_geom_angle_atom_site_label_2
_geom_angle_atom_site_label_3
_geom_angle
C2 C1 C6 116.52(13)
C2 C1 Br1 123.79(12)
C6 C1 Br1 119.67(11)
C1 C2 C3 122.52(14)
C1 C2 N2 120.35(13)
C3 C2 N2 117.03(14)
C4 C3 C2 122.35(15)
C4 C3 N1 119.55(14)
C2 C3 N1 117.76(13)
C3 C4 C5 116.84(14)
C3 C4 Br2 122.73(12)
C5 C4 Br2 120.17(11)
N4 C5 C4 125.69(14)
N4 C5 C6 113.60(13)
C4 C5 C6 120.71(14)
N3 C6 C1 125.96(14)
N3 C6 C5 112.99(13)
C1 C6 C5 121.03(14)
O1 N1 O2 126.50(16)
O1 N1 C3 118.31(14)
O2 N1 C3 115.18(14)
O4 N2 O3 125.44(15)
O4 N2 C2 118.55(14)
O3 N2 C2 116.00(14)
C6 N3 S1 106.19(11)
C5 N4 S1 105.87(11)
N4 S1 N3 101.36(7)

loop_
_geom_bond_atom_site_label_1
_geom_bond_atom_site_label_2
_geom_bond_distance
C1 C2 1.371(2)
C1 C6 1.424(2)
C1 Br1 1.8677(15)
C2 C3 1.423(2)
C2 N2 1.471(2)
C3 C4 1.373(2)
C3 N1 1.475(2)
C4 C5 1.421(2)
C4 Br2 1.8607(15)
C5 N4 1.347(2)
C5 C6 1.435(2)
C6 N3 1.347(2)
N1 O1 1.217(2)
N1 O2 1.2285(18)
N2 O4 1.2211(19)
N2 O3 1.2327(19)
N3 S1 1.6170(15)
N4 S1 1.6152(15)
